data_1513242
loop_
_publ_author_name
'Liu, Xiao'
'Pan, Ling'
'Dong, Jinhuan'
'Xu, Xianxiu'
'Zhang, Qian'
'Liu, Qun'

_publ_section_title
;
 1,3-Carbothiolation of 4-(Trifluoromethyl)-p-Quinols: A New Access to
 Functionalized (Trifluoromethyl)arenes.
;
_journal_issue 24
_journal_name_full 'Organic letters'
_journal_page_first 6242
_journal_page_last 6245
_journal_paper_doi 10.1021/ol403096g
_journal_volume 15
_journal_year 2013
_chemical_formula_moiety 'C18 H15 F3 O2 S2'
_chemical_formula_sum 'C18 H15 F3 O2 S2'
_chemical_formula_weight 384.42
_chemical_name_systematic
;
 ?
;
_space_group_IT_number 2
_symmetry_cell_setting triclinic
_symmetry_space_group_name_Hall '-P 1'
_symmetry_space_group_name_H-M 'P -1'
_atom_sites_solution_hydrogens geom
_atom_sites_solution_primary direct
_atom_sites_solution_secondary difmap
_audit_creation_method SHELXL-97
_cell_angle_alpha 102.593(19)
_cell_angle_beta 106.10(2)
_cell_angle_gamma 96.22(2)
_cell_formula_units_Z 2
_cell_length_a 7.6211(19)
_cell_length_b 9.961(2)
_cell_length_c 12.646(3)
_cell_measurement_reflns_used 132
_cell_measurement_temperature 293(2)
_cell_measurement_theta_max 29.3
_cell_measurement_theta_min 2.8
_cell_volume 885.5(4)
_computing_cell_refinement CrysAlis
_computing_data_collection 'CrysAlis (Oxford Diffraction, 2006)'
_computing_data_reduction CrysAlis
_computing_structure_refinement 'SHELXL-97 (Sheldrick, 2008)'
_computing_structure_solution 'SHELXS-97 (Sheldrick, 2008)'
_diffrn_ambient_temperature 293(2)
_diffrn_measured_fraction_theta_full 0.996
_diffrn_measured_fraction_theta_max 0.834
_diffrn_measurement_device_type 'Oxford Diffraction Gemini R Ultra'
_diffrn_measurement_method '\w scan'
_diffrn_radiation_monochromator graphite
_diffrn_radiation_source 'fine-focus sealed tube'
_diffrn_radiation_type MoK\a
_diffrn_radiation_wavelength 0.71073
_diffrn_reflns_av_R_equivalents 0.0369
_diffrn_reflns_av_sigmaI/netI 0.0549
_diffrn_reflns_limit_h_max 9
_diffrn_reflns_limit_h_min -10
_diffrn_reflns_limit_k_max 13
_diffrn_reflns_limit_k_min -13
_diffrn_reflns_limit_l_max 17
_diffrn_reflns_limit_l_min -12
_diffrn_reflns_number 6394
_diffrn_reflns_theta_full 25.00
_diffrn_reflns_theta_max 29.27
_diffrn_reflns_theta_min 2.83
_exptl_absorpt_coefficient_mu 0.339
_exptl_absorpt_correction_T_max 0.967
_exptl_absorpt_correction_T_min 0.934
_exptl_absorpt_correction_type multi-scan
_exptl_absorpt_process_details 'SADABS (Sheldrick, 1996)'
_exptl_crystal_colour Colorless
_exptl_crystal_density_diffrn 1.442
_exptl_crystal_density_method 'not measured'
_exptl_crystal_description bulk
_exptl_crystal_F_000 396
_exptl_crystal_size_max 0.2
_exptl_crystal_size_mid 0.2
_exptl_crystal_size_min 0.1
_refine_diff_density_max 0.649
_refine_diff_density_min -0.418
_refine_diff_density_rms 0.078
_refine_ls_extinction_method none
_refine_ls_goodness_of_fit_ref 1.022
_refine_ls_hydrogen_treatment constr
_refine_ls_matrix_type full
_refine_ls_number_parameters 226
_refine_ls_number_reflns 4035
_refine_ls_number_restraints 0
_refine_ls_restrained_S_all 1.022
_refine_ls_R_factor_all 0.0993
_refine_ls_R_factor_gt 0.0740
_refine_ls_shift/su_max 0.000
_refine_ls_shift/su_mean 0.000
_refine_ls_structure_factor_coef Fsqd
_refine_ls_weighting_details 'calc w=1/[\s^2^(Fo^2^)+(0.1270P)^2^+0.2829P] where P=(Fo^2^+2Fc^2^)/3'
_refine_ls_weighting_scheme calc
_refine_ls_wR_factor_gt 0.1974
_refine_ls_wR_factor_ref 0.2309
_reflns_number_gt 2810
_reflns_number_total 4035
_reflns_threshold_expression >2\s(I)
_cod_data_source_file ol403096g_si_002.cif
_cod_data_source_block 01
_cod_depositor_comments
;
The following automatic conversions were performed:

'_symmetry_cell_setting' value 'Triclinic' changed to 'triclinic'
according to /home/saulius/struct/CIF-dictionaries/cif_core.dic
dictionary named 'cif_core.dic' version 2.4.2 from 2011-04-26.

Automatic conversion script
Id: cif_fix_values 1891 2012-01-12 08:04:46Z andrius 
;
_cod_database_code 1513242

loop_
_symmetry_equiv_pos_as_xyz
'x, y, z'
'-x, -y, -z'

loop_
_atom_site_label
_atom_site_type_symbol
_atom_site_fract_x
_atom_site_fract_y
_atom_site_fract_z
_atom_site_U_iso_or_equiv
_atom_site_adp_type
_atom_site_occupancy
_atom_site_symmetry_multiplicity
_atom_site_calc_flag
_atom_site_refinement_flags
C001 C 0.4164(5) 0.1758(3) 0.6555(3) 0.0574(8) Uani 1 1 d .
C002 C 0.5893(4) 0.1239(3) 0.7043(3) 0.0486(7) Uani 1 1 d .
C003 C 0.5865(5) -0.0208(3) 0.6782(3) 0.0629(9) Uani 1 1 d .
H003 H 0.4796 -0.0811 0.6286 0.075 Uiso 1 1 calc R
C004 C 0.7392(6) -0.0746(3) 0.7249(3) 0.0665(10) Uani 1 1 d .
H004 H 0.7349 -0.1708 0.7062 0.080 Uiso 1 1 calc R
C005 C 0.8995(5) 0.0127(3) 0.7993(3) 0.0528(8) Uani 1 1 d .
C006 C 0.9048(4) 0.1580(3) 0.8239(3) 0.0459(7) Uani 1 1 d .
H006 H 1.0126 0.2177 0.8730 0.055 Uiso 1 1 calc R
C007 C 0.7524(4) 0.2141(3) 0.7762(2) 0.0412(6) Uani 1 1 d .
C008 C 1.2512(6) 0.0744(5) 0.9592(4) 0.0857(13) Uani 1 1 d .
H00A H 1.3572 0.0392 0.9966 0.128 Uiso 1 1 calc R
H00B H 1.1988 0.1209 1.0148 0.128 Uiso 1 1 calc R
H00C H 1.2885 0.1393 0.9201 0.128 Uiso 1 1 calc R
C009 C 0.7716(4) 0.3708(3) 0.8076(2) 0.0411(6) Uani 1 1 d .
C010 C 0.7598(4) 0.4387(3) 0.9188(2) 0.0428(6) Uani 1 1 d .
C011 C 0.7006(5) 0.4493(5) 1.1235(3) 0.0690(10) Uani 1 1 d .
H01A H 0.6758 0.4006 1.1769 0.104 Uiso 1 1 calc R
H01B H 0.6022 0.4996 1.1004 0.104 Uiso 1 1 calc R
H01C H 0.8161 0.5139 1.1587 0.104 Uiso 1 1 calc R
C012 C 0.7994(4) 0.4514(3) 0.7370(2) 0.0427(6) Uani 1 1 d .
C013 C 0.8142(4) 0.4019(3) 0.6218(3) 0.0446(7) Uani 1 1 d .
C014 C 0.9040(4) 0.2906(3) 0.5913(3) 0.0522(7) Uani 1 1 d .
H014 H 0.9572 0.2439 0.6448 0.063 Uiso 1 1 calc R
C015 C 0.9129(5) 0.2508(4) 0.4819(3) 0.0586(8) Uani 1 1 d .
H015 H 0.9744 0.1781 0.4625 0.070 Uiso 1 1 calc R
C016 C 0.8329(5) 0.3164(4) 0.4012(3) 0.0661(9) Uani 1 1 d .
H016 H 0.8379 0.2870 0.3272 0.079 Uiso 1 1 calc R
C017 C 0.7443(5) 0.4267(4) 0.4300(3) 0.0642(9) Uani 1 1 d .
H017 H 0.6899 0.4717 0.3755 0.077 Uiso 1 1 calc R
C018 C 0.7370(5) 0.4697(4) 0.5397(3) 0.0540(8) Uani 1 1 d .
H018 H 0.6796 0.5451 0.5590 0.065 Uiso 1 1 calc R
O001 O 0.8139(3) 0.5910(2) 0.7675(2) 0.0577(6) Uani 1 1 d .
H001 H 0.8047 0.6155 0.8317 0.087 Uiso 1 1 calc R
O002 O 0.7768(3) 0.5673(2) 0.95494(19) 0.0573(6) Uani 1 1 d .
F001 F 0.4285(3) 0.2485(3) 0.5808(3) 0.1008(9) Uani 1 1 d .
F002 F 0.2715(3) 0.0771(3) 0.6025(3) 0.1168(12) Uani 1 1 d .
F003 F 0.3703(4) 0.2653(4) 0.7322(2) 0.1167(12) Uani 1 1 d .
S001 S 0.71487(13) 0.32570(9) 1.00089(7) 0.0593(3) Uani 1 1 d .
S002 S 1.08246(16) -0.06692(10) 0.85932(10) 0.0765(4) Uani 1 1 d .

loop_
_atom_site_aniso_label
_atom_site_aniso_U_11
_atom_site_aniso_U_22
_atom_site_aniso_U_33
_atom_site_aniso_U_23
_atom_site_aniso_U_13
_atom_site_aniso_U_12
C001 0.0578(19) 0.0430(17) 0.063(2) 0.0058(15) 0.0112(16) 0.0078(15)
C002 0.0605(17) 0.0365(15) 0.0498(16) 0.0066(12) 0.0212(14) 0.0112(13)
C003 0.074(2) 0.0338(17) 0.070(2) 0.0033(15) 0.0137(18) 0.0046(15)
C004 0.097(3) 0.0291(15) 0.069(2) 0.0035(15) 0.023(2) 0.0181(17)
C005 0.073(2) 0.0391(16) 0.0558(18) 0.0126(14) 0.0279(16) 0.0262(15)
C006 0.0598(17) 0.0332(14) 0.0495(16) 0.0083(12) 0.0234(13) 0.0169(12)
C007 0.0542(15) 0.0315(14) 0.0421(14) 0.0078(11) 0.0213(12) 0.0127(11)
C008 0.069(2) 0.079(3) 0.112(4) 0.034(3) 0.016(2) 0.035(2)
C009 0.0462(14) 0.0329(14) 0.0454(15) 0.0050(11) 0.0177(12) 0.0138(11)
C010 0.0453(14) 0.0378(15) 0.0457(15) 0.0056(12) 0.0159(12) 0.0158(12)
C011 0.076(2) 0.090(3) 0.0455(17) 0.0071(17) 0.0287(16) 0.028(2)
C012 0.0484(14) 0.0325(14) 0.0484(15) 0.0081(12) 0.0166(12) 0.0124(11)
C013 0.0494(15) 0.0369(15) 0.0495(16) 0.0092(12) 0.0202(13) 0.0080(12)
C014 0.0605(18) 0.0450(17) 0.0589(18) 0.0146(14) 0.0272(15) 0.0163(14)
C015 0.070(2) 0.0518(19) 0.061(2) 0.0085(15) 0.0340(17) 0.0170(16)
C016 0.080(2) 0.067(2) 0.0509(18) 0.0042(16) 0.0300(17) 0.0077(19)
C017 0.080(2) 0.068(2) 0.0486(18) 0.0186(16) 0.0207(17) 0.0202(19)
C018 0.0645(19) 0.0491(18) 0.0538(18) 0.0151(14) 0.0235(15) 0.0162(15)
O001 0.0896(16) 0.0290(10) 0.0574(13) 0.0070(9) 0.0282(12) 0.0167(10)
O002 0.0755(14) 0.0389(12) 0.0559(13) -0.0014(10) 0.0265(11) 0.0157(10)
F001 0.0757(15) 0.122(2) 0.120(2) 0.0693(19) 0.0200(15) 0.0300(15)
F002 0.0658(14) 0.0639(15) 0.185(3) 0.0227(18) -0.0063(17) 0.0018(12)
F003 0.0889(17) 0.145(3) 0.0950(19) -0.0185(18) 0.0150(15) 0.0686(18)
S001 0.0809(6) 0.0557(6) 0.0520(5) 0.0163(4) 0.0317(4) 0.0234(4)
S002 0.0942(7) 0.0538(6) 0.0867(7) 0.0159(5) 0.0257(6) 0.0454(5)

loop_
_atom_type_symbol
_atom_type_description
_atom_type_scat_dispersion_real
_atom_type_scat_dispersion_imag
_atom_type_scat_source
C C 0.0033 0.0016 'International Tables Vol C Tables 4.2.6.8 and 6.1.1.4'
H H 0.0000 0.0000 'International Tables Vol C Tables 4.2.6.8 and 6.1.1.4'
O O 0.0106 0.0060 'International Tables Vol C Tables 4.2.6.8 and 6.1.1.4'
F F 0.0171 0.0103 'International Tables Vol C Tables 4.2.6.8 and 6.1.1.4'
S S 0.1246 0.1234 'International Tables Vol C Tables 4.2.6.8 and 6.1.1.4'

loop_
_geom_angle_atom_site_label_1
_geom_angle_atom_site_label_2
_geom_angle_atom_site_label_3
_geom_angle
F002 C001 F003 106.9(3)
F002 C001 F001 105.2(3)
F003 C001 F001 102.2(3)
F002 C001 C002 114.1(3)
F003 C001 C002 113.3(3)
F001 C001 C002 114.2(3)
C007 C002 C003 119.2(3)
C007 C002 C001 122.3(3)
C003 C002 C001 118.5(3)
C004 C003 C002 121.0(3)
C004 C003 H003 119.5
C002 C003 H003 119.5
C003 C004 C005 120.6(3)
C003 C004 H004 119.7
C005 C004 H004 119.7
C004 C005 C006 118.7(3)
C004 C005 S002 117.0(2)
C006 C005 S002 124.3(3)
C007 C006 C005 121.3(3)
C007 C006 H006 119.3
C005 C006 H006 119.3
C006 C007 C002 119.1(3)
C006 C007 C009 117.3(3)
C002 C007 C009 123.5(3)
S002 C008 H00A 109.5
S002 C008 H00B 109.5
H00A C008 H00B 109.5
S002 C008 H00C 109.5
H00A C008 H00C 109.5
H00B C008 H00C 109.5
C012 C009 C010 118.8(2)
C012 C009 C007 123.3(3)
C010 C009 C007 117.9(2)
O002 C010 C009 123.7(3)
O002 C010 S001 120.9(2)
C009 C010 S001 115.4(2)
S001 C011 H01A 109.5
S001 C011 H01B 109.5
H01A C011 H01B 109.5
S001 C011 H01C 109.5
H01A C011 H01C 109.5
H01B C011 H01C 109.5
O001 C012 C009 121.6(3)
O001 C012 C013 111.6(2)
C009 C012 C013 126.7(3)
C018 C013 C014 118.5(3)
C018 C013 C012 118.3(3)
C014 C013 C012 123.2(3)
C015 C014 C013 119.8(3)
C015 C014 H014 120.1
C013 C014 H014 120.1
C016 C015 C014 121.2(3)
C016 C015 H015 119.4
C014 C015 H015 119.4
C015 C016 C017 119.8(3)
C015 C016 H016 120.1
C017 C016 H016 120.1
C018 C017 C016 119.9(3)
C018 C017 H017 120.1
C016 C017 H017 120.1
C017 C018 C013 120.9(3)
C017 C018 H018 119.6
C013 C018 H018 119.6
C012 O001 H001 109.5
C010 S001 C011 100.51(17)
C005 S002 C008 104.10(17)

loop_
_geom_bond_atom_site_label_1
_geom_bond_atom_site_label_2
_geom_bond_distance
C001 F002 1.304(4)
C001 F003 1.318(4)
C001 F001 1.326(4)
C001 C002 1.490(5)
C002 C007 1.398(4)
C002 C003 1.403(4)
C003 C004 1.372(5)
C003 H003 0.9300
C004 C005 1.382(5)
C004 H004 0.9300
C005 C006 1.406(4)
C005 S002 1.751(3)
C006 C007 1.387(4)
C006 H006 0.9300
C007 C009 1.504(4)
C008 S002 1.778(5)
C008 H00A 0.9600
C008 H00B 0.9600
C008 H00C 0.9600
C009 C012 1.366(4)
C009 C010 1.453(4)
C010 O002 1.242(3)
C010 S001 1.756(3)
C011 S001 1.795(4)
C011 H01A 0.9600
C011 H01B 0.9600
C011 H01C 0.9600
C012 O001 1.344(3)
C012 C013 1.473(4)
C013 C018 1.391(4)
C013 C014 1.404(4)
C014 C015 1.376(5)
C014 H014 0.9300
C015 C016 1.368(5)
C015 H015 0.9300
C016 C017 1.385(5)
C016 H016 0.9300
C017 C018 1.378(5)
C017 H017 0.9300
C018 H018 0.9300
O001 H001 0.8200

loop_
_geom_torsion_atom_site_label_1
_geom_torsion_atom_site_label_2
_geom_torsion_atom_site_label_3
_geom_torsion_atom_site_label_4
_geom_torsion
F002 C001 C002 C007 -171.6(3)
F003 C001 C002 C007 -49.1(5)
F001 C001 C002 C007 67.4(4)
F002 C001 C002 C003 7.4(5)
F003 C001 C002 C003 130.0(4)
F001 C001 C002 C003 -113.6(4)
C007 C002 C003 C004 2.0(5)
C001 C002 C003 C004 -177.1(4)
C002 C003 C004 C005 0.3(6)
C003 C004 C005 C006 -1.8(6)
C003 C004 C005 S002 177.0(3)
C004 C005 C006 C007 0.9(5)
S002 C005 C006 C007 -177.8(2)
C005 C006 C007 C002 1.4(4)
C005 C006 C007 C009 -180.0(3)
C003 C002 C007 C006 -2.8(5)
C001 C002 C007 C006 176.3(3)
C003 C002 C007 C009 178.6(3)
C001 C002 C007 C009 -2.3(5)
C006 C007 C009 C012 102.8(3)
C002 C007 C009 C012 -78.6(4)
C006 C007 C009 C010 -77.2(3)
C002 C007 C009 C010 101.4(3)
C012 C009 C010 O002 -1.3(4)
C007 C009 C010 O002 178.7(3)
C012 C009 C010 S001 177.6(2)
C007 C009 C010 S001 -2.4(3)
C010 C009 C012 O001 -0.7(4)
C007 C009 C012 O001 179.2(3)
C010 C009 C012 C013 -179.7(3)
C007 C009 C012 C013 0.3(5)
O001 C012 C013 C018 -36.1(4)
C009 C012 C013 C018 142.9(3)
O001 C012 C013 C014 143.2(3)
C009 C012 C013 C014 -37.7(5)
C018 C013 C014 C015 -0.3(5)
C012 C013 C014 C015 -179.6(3)
C013 C014 C015 C016 -1.1(5)
C014 C015 C016 C017 1.3(6)
C015 C016 C017 C018 -0.1(6)
C016 C017 C018 C013 -1.3(6)
C014 C013 C018 C017 1.5(5)
C012 C013 C018 C017 -179.1(3)
O002 C010 S001 C011 1.7(3)
C009 C010 S001 C011 -177.3(2)
C004 C005 S002 C008 -174.3(3)
C006 C005 S002 C008 4.4(4)
